data_4503935
loop_
_publ_author_name
'Xiao, Dong-Rong'
'Wang, En-Bo'
'An, Hai-Yan'
'Li, Yang-Guang'
'Xu, Lin'

_publ_section_title
;
 Syntheses and Structures of Three Unprecedented
 Metal&#x2212;Ciprofloxacin Complexes with Helical Character
;
_journal_issue 3
_journal_name_full 'Crystal Growth &amp; Design'
_journal_page_first 506
_journal_paper_doi 10.1021/cg060492c
_journal_volume 7
_journal_year 2007
_chemical_formula_sum 'C26 H24 F N3 O10 Zn'
_chemical_formula_weight 622.85
_chemical_name_systematic
; 
 ? 
;
_space_group_IT_number 14
_symmetry_cell_setting monoclinic
_symmetry_space_group_name_Hall '-P 2yn'
_symmetry_space_group_name_H-M 'P 1 21/n 1'
_atom_sites_solution_hydrogens geom
_atom_sites_solution_primary direct
_atom_sites_solution_secondary difmap
_audit_creation_method SHELXL-97
_cell_angle_alpha 90.00
_cell_angle_beta 100.954(2)
_cell_angle_gamma 90.00
_cell_formula_units_Z 4
_cell_length_a 12.4906(13)
_cell_length_b 12.3673(13)
_cell_length_c 16.6196(17)
_cell_measurement_reflns_used 15111
_cell_measurement_temperature 293(2)
_cell_measurement_theta_max 28.31
_cell_measurement_theta_min 1.88
_cell_volume 2520.5(5)
_computing_cell_refinement SAINT
_computing_data_collection SMART
_computing_data_reduction SAINT
_computing_molecular_graphics 'Bruker SHELXTL'
_computing_publication_material 'Bruker SHELXTL'
_computing_structure_refinement 'SHELXL-97 (Sheldrick, 1997)'
_computing_structure_solution 'SHELXS-97 (Sheldrick, 1990)'
_diffrn_ambient_temperature 293(2)
_diffrn_detector_area_resol_mean 0.01
_diffrn_measured_fraction_theta_full 0.934
_diffrn_measured_fraction_theta_max 0.934
_diffrn_measurement_device_type 'Bruker Smart Apex CCD'
_diffrn_measurement_method \w-2\q
_diffrn_radiation_monochromator graphite
_diffrn_radiation_source 'fine-focus sealed tube'
_diffrn_radiation_type MoK\a
_diffrn_radiation_wavelength 0.71073
_diffrn_reflns_av_R_equivalents 0.0215
_diffrn_reflns_av_sigmaI/netI 0.0344
_diffrn_reflns_limit_h_max 15
_diffrn_reflns_limit_h_min -14
_diffrn_reflns_limit_k_max 16
_diffrn_reflns_limit_k_min -16
_diffrn_reflns_limit_l_max 9
_diffrn_reflns_limit_l_min -21
_diffrn_reflns_number 15111
_diffrn_reflns_theta_full 28.31
_diffrn_reflns_theta_max 28.31
_diffrn_reflns_theta_min 1.88
_diffrn_standards_decay_% none
_diffrn_standards_interval_count 0
_diffrn_standards_interval_time 0
_diffrn_standards_number 0
_exptl_absorpt_coefficient_mu 1.049
_exptl_absorpt_correction_T_max 0.637
_exptl_absorpt_correction_T_min 0.561
_exptl_absorpt_correction_type empirical
_exptl_absorpt_process_details 'ABSCOR by T.Higashi    8 March, 1995'
_exptl_crystal_colour colorless
_exptl_crystal_density_diffrn 1.641
_exptl_crystal_density_method 'not measured'
_exptl_crystal_description block
_exptl_crystal_F_000 1280
_exptl_crystal_size_max 0.56
_exptl_crystal_size_mid 0.49
_exptl_crystal_size_min 0.43
_refine_diff_density_max 0.323
_refine_diff_density_min -0.352
_refine_diff_density_rms 0.053
_refine_ls_extinction_method none
_refine_ls_goodness_of_fit_ref 1.003
_refine_ls_hydrogen_treatment mixed
_refine_ls_matrix_type full
_refine_ls_number_parameters 383
_refine_ls_number_reflns 5865
_refine_ls_number_restraints 0
_refine_ls_restrained_S_all 1.003
_refine_ls_R_factor_all 0.0433
_refine_ls_R_factor_gt 0.0306
_refine_ls_shift/su_max 0.001
_refine_ls_shift/su_mean 0.000
_refine_ls_structure_factor_coef Fsqd
_refine_ls_weighting_details 'calc w=1/[\s^2^(Fo^2^)+(0.0450P)^2^+0.0000P] where P=(Fo^2^+2Fc^2^)/3'
_refine_ls_weighting_scheme calc
_refine_ls_wR_factor_gt 0.0778
_refine_ls_wR_factor_ref 0.0800
_reflns_number_gt 4326
_reflns_number_total 5865
_reflns_threshold_expression >2sigma(I)
_cod_data_source_file cg060492csi20060726_063142.cif
_cod_data_source_block dr71b
_cod_original_sg_symbol_H-M P2(1)/n
_cod_database_code 4503935

loop_
_symmetry_equiv_pos_as_xyz
'x, y, z'
'-x+1/2, y+1/2, -z+1/2'
'-x, -y, -z'
'x-1/2, -y-1/2, z-1/2'

loop_
_atom_site_label
_atom_site_type_symbol
_atom_site_fract_x
_atom_site_fract_y
_atom_site_fract_z
_atom_site_U_iso_or_equiv
_atom_site_adp_type
_atom_site_occupancy
_atom_site_symmetry_multiplicity
_atom_site_calc_flag
_atom_site_refinement_flags
Zn1 Zn 0.668505(16) 0.021765(17) -0.211022(14) 0.03098(8) Uani 1 1 d .
F1 F 0.17199(8) 0.08969(9) -0.11101(7) 0.0431(3) Uani 1 1 d .
O1 O 0.76907(10) -0.23468(12) -0.06278(10) 0.0508(4) Uani 1 1 d .
OW1 O 0.2291(6) -0.4789(5) 0.0431(4) 0.114(2) Uani 0.50 1 d P
O2 O 0.74444(9) -0.09753(11) -0.14881(8) 0.0373(3) Uani 1 1 d .
O3 O 0.55166(10) 0.02400(9) -0.14382(8) 0.0319(3) Uani 1 1 d .
O4 O 0.82188(11) 0.03578(11) -0.28164(9) 0.0434(4) Uani 1 1 d .
O5 O 0.75751(10) 0.15486(10) -0.20417(8) 0.0365(3) Uani 1 1 d .
O6 O 0.93617(10) 0.52654(10) -0.18234(8) 0.0336(3) Uani 1 1 d .
O7 O 1.11283(10) 0.51209(10) -0.13171(9) 0.0394(3) Uani 1 1 d .
O8 O 1.29956(11) 0.22187(12) -0.27010(11) 0.0566(4) Uani 1 1 d .
O9 O 1.19960(11) 0.08572(12) -0.33025(10) 0.0504(4) Uani 1 1 d .
H9A H 1.269(2) 0.063(2) -0.3406(15) 0.069(8) Uiso 1 1 d .
N1 N -0.03780(12) -0.26736(13) -0.10557(10) 0.0363(4) Uani 1 1 d .
H1A H -0.1023 -0.2530 -0.0912 0.044 Uiso 1 1 calc R
H1B H -0.0448 -0.3297 -0.1341 0.044 Uiso 1 1 calc R
N2 N 0.10028(11) -0.08956(12) -0.03860(9) 0.0278(3) Uani 1 1 d .
N3 N 0.46940(11) -0.23221(11) -0.01081(9) 0.0274(3) Uani 1 1 d .
C1 C 0.71206(13) -0.16012(15) -0.09759(11) 0.0305(4) Uani 1 1 d .
C2 C 0.60035(13) -0.14671(14) -0.07844(11) 0.0263(4) Uani 1 1 d .
C3 C 0.52897(13) -0.05804(13) -0.10410(10) 0.0237(4) Uani 1 1 d .
C4 C 0.42240(13) -0.06448(14) -0.08240(10) 0.0236(4) Uani 1 1 d .
C5 C 0.34423(14) 0.01594(14) -0.10765(11) 0.0271(4) Uani 1 1 d .
H5A H 0.3620 0.0760 -0.1362 0.033 Uiso 1 1 calc R
C6 C 0.24276(14) 0.00641(14) -0.09059(12) 0.0283(4) Uani 1 1 d .
C7 C 0.20768(13) -0.08399(14) -0.05055(10) 0.0254(4) Uani 1 1 d .
C8 C 0.28654(13) -0.16081(14) -0.02167(10) 0.0263(4) Uani 1 1 d .
H8A H 0.2688 -0.2192 0.0086 0.032 Uiso 1 1 calc R
C9 C 0.39228(13) -0.15195(14) -0.03724(10) 0.0245(4) Uani 1 1 d .
C10 C 0.56652(13) -0.22812(14) -0.03350(11) 0.0293(4) Uani 1 1 d .
H10A H 0.6147 -0.2849 -0.0175 0.035 Uiso 1 1 calc R
C11 C 0.44173(15) -0.32531(15) 0.03514(12) 0.0361(4) Uani 1 1 d .
H11A H 0.3923 -0.3782 0.0036 0.043 Uiso 1 1 calc R
C12 C 0.42938(19) -0.3095(2) 0.12149(13) 0.0515(6) Uani 1 1 d .
H12A H 0.3730 -0.3504 0.1408 0.062 Uiso 1 1 calc R
H12B H 0.4423 -0.2377 0.1448 0.062 Uiso 1 1 calc R
C13 C 0.52398(19) -0.3698(2) 0.10242(15) 0.0607(7) Uani 1 1 d .
H13A H 0.5948 -0.3348 0.1143 0.073 Uiso 1 1 calc R
H13B H 0.5255 -0.4475 0.1103 0.073 Uiso 1 1 calc R
C14 C 0.01192(14) -0.07475(16) -0.11044(12) 0.0334(4) Uani 1 1 d .
H14A H 0.0325 -0.0187 -0.1454 0.040 Uiso 1 1 calc R
H14B H -0.0537 -0.0513 -0.0923 0.040 Uiso 1 1 calc R
C15 C -0.01135(15) -0.17879(17) -0.15912(12) 0.0388(5) Uani 1 1 d .
H15A H -0.0722 -0.1678 -0.2042 0.047 Uiso 1 1 calc R
H15B H 0.0519 -0.1987 -0.1818 0.047 Uiso 1 1 calc R
C16 C 0.04641(15) -0.28142(15) -0.03036(13) 0.0364(4) Uani 1 1 d .
H16A H 0.1127 -0.3094 -0.0449 0.044 Uiso 1 1 calc R
H16B H 0.0211 -0.3334 0.0055 0.044 Uiso 1 1 calc R
C17 C 0.07031(14) -0.17502(14) 0.01401(11) 0.0302(4) Uani 1 1 d .
H17A H 0.0064 -0.1524 0.0349 0.036 Uiso 1 1 calc R
H17B H 0.1294 -0.1851 0.0605 0.036 Uiso 1 1 calc R
C18 C 0.92728(13) 0.19402(13) -0.24233(10) 0.0241(4) Uani 1 1 d .
C19 C 0.93049(13) 0.29745(13) -0.20894(10) 0.0248(4) Uani 1 1 d .
H19A H 0.8698 0.3242 -0.1906 0.030 Uiso 1 1 calc R
C20 C 1.02337(13) 0.36109(13) -0.20280(10) 0.0243(4) Uani 1 1 d .
C21 C 1.11488(13) 0.31929(13) -0.22811(11) 0.0270(4) Uani 1 1 d .
H21A H 1.1787 0.3598 -0.2212 0.032 Uiso 1 1 calc R
C22 C 1.11152(13) 0.21773(14) -0.26362(11) 0.0260(4) Uani 1 1 d .
C23 C 1.01689(13) 0.15583(14) -0.27153(11) 0.0272(4) Uani 1 1 d .
H23A H 1.0139 0.0884 -0.2966 0.033 Uiso 1 1 calc R
C24 C 0.82974(14) 0.12323(14) -0.24447(11) 0.0287(4) Uani 1 1 d .
C25 C 1.02648(14) 0.47441(14) -0.16974(11) 0.0264(4) Uani 1 1 d .
C26 C 1.21270(14) 0.17686(14) -0.28816(12) 0.0316(4) Uani 1 1 d .
OW1A O 0.2778(6) -0.5264(5) 0.0272(5) 0.106(2) Uani 0.50 1 d P

loop_
_atom_site_aniso_label
_atom_site_aniso_U_11
_atom_site_aniso_U_22
_atom_site_aniso_U_33
_atom_site_aniso_U_23
_atom_site_aniso_U_13
_atom_site_aniso_U_12
Zn1 0.02291(12) 0.02985(12) 0.04092(14) 0.00402(10) 0.00793(9) -0.00649(8)
F1 0.0284(6) 0.0359(6) 0.0659(8) 0.0150(6) 0.0112(6) 0.0086(5)
O1 0.0283(7) 0.0617(10) 0.0661(10) 0.0285(8) 0.0184(7) 0.0146(7)
OW1 0.133(6) 0.116(6) 0.077(4) 0.030(4) -0.022(4) -0.025(4)
O2 0.0213(6) 0.0447(8) 0.0481(8) 0.0113(7) 0.0121(6) 0.0008(5)
O3 0.0282(7) 0.0274(7) 0.0433(8) 0.0026(6) 0.0149(6) -0.0029(5)
O4 0.0387(8) 0.0326(8) 0.0622(10) -0.0149(7) 0.0180(7) -0.0123(6)
O5 0.0292(7) 0.0336(7) 0.0507(8) -0.0065(6) 0.0178(6) -0.0115(5)
O6 0.0271(6) 0.0300(7) 0.0428(8) -0.0092(6) 0.0046(6) 0.0047(5)
O7 0.0263(7) 0.0377(8) 0.0537(9) -0.0115(6) 0.0062(6) -0.0098(6)
O8 0.0279(7) 0.0510(9) 0.0965(13) -0.0188(9) 0.0262(8) -0.0087(7)
O9 0.0298(8) 0.0454(9) 0.0790(12) -0.0216(8) 0.0182(8) 0.0015(6)
N1 0.0237(8) 0.0362(9) 0.0494(10) -0.0194(8) 0.0078(7) -0.0001(6)
N2 0.0185(7) 0.0346(8) 0.0310(8) -0.0004(7) 0.0066(6) -0.0011(6)
N3 0.0222(7) 0.0303(8) 0.0307(8) 0.0084(7) 0.0074(6) 0.0034(6)
C1 0.0211(9) 0.0353(10) 0.0354(10) 0.0004(8) 0.0058(8) 0.0004(7)
C2 0.0200(8) 0.0312(9) 0.0280(9) -0.0011(8) 0.0054(7) -0.0022(7)
C3 0.0205(8) 0.0257(8) 0.0250(9) -0.0040(7) 0.0050(7) -0.0041(7)
C4 0.0205(8) 0.0265(9) 0.0242(9) -0.0022(7) 0.0051(7) -0.0026(7)
C5 0.0276(9) 0.0261(9) 0.0279(9) 0.0038(8) 0.0060(8) -0.0031(7)
C6 0.0225(9) 0.0290(9) 0.0324(10) 0.0006(8) 0.0026(8) 0.0047(7)
C7 0.0208(8) 0.0312(9) 0.0237(9) -0.0026(7) 0.0034(7) -0.0017(7)
C8 0.0225(8) 0.0305(9) 0.0260(9) 0.0032(7) 0.0048(7) -0.0029(7)
C9 0.0209(8) 0.0285(9) 0.0233(9) 0.0000(7) 0.0024(7) -0.0006(7)
C10 0.0214(9) 0.0335(10) 0.0328(10) 0.0024(8) 0.0047(8) 0.0043(7)
C11 0.0346(10) 0.0337(10) 0.0423(12) 0.0119(9) 0.0129(9) 0.0001(8)
C12 0.0603(15) 0.0548(14) 0.0426(13) 0.0153(11) 0.0175(11) -0.0004(11)
C13 0.0465(13) 0.0650(16) 0.0723(17) 0.0422(14) 0.0156(12) 0.0148(12)
C14 0.0201(9) 0.0411(11) 0.0389(11) 0.0034(9) 0.0054(8) 0.0014(8)
C15 0.0244(10) 0.0590(13) 0.0331(11) -0.0094(10) 0.0057(8) 0.0029(9)
C16 0.0273(9) 0.0337(10) 0.0478(12) 0.0000(9) 0.0063(9) -0.0003(8)
C17 0.0245(9) 0.0387(10) 0.0298(10) -0.0019(8) 0.0107(8) -0.0033(8)
C18 0.0216(8) 0.0236(8) 0.0272(9) 0.0021(7) 0.0049(7) -0.0040(6)
C19 0.0209(8) 0.0267(9) 0.0275(9) 0.0029(7) 0.0064(7) 0.0001(7)
C20 0.0214(8) 0.0248(8) 0.0269(9) 0.0029(7) 0.0054(7) -0.0015(7)
C21 0.0201(8) 0.0267(9) 0.0341(10) 0.0042(8) 0.0050(7) -0.0025(7)
C22 0.0227(8) 0.0266(9) 0.0293(9) 0.0047(7) 0.0068(7) 0.0002(7)
C23 0.0280(9) 0.0240(9) 0.0303(10) 0.0005(8) 0.0075(8) -0.0008(7)
C24 0.0262(9) 0.0265(9) 0.0337(10) 0.0030(8) 0.0065(8) -0.0067(7)
C25 0.0248(9) 0.0266(9) 0.0295(9) 0.0008(8) 0.0090(7) -0.0050(7)
C26 0.0266(9) 0.0294(10) 0.0406(11) 0.0033(8) 0.0111(8) 0.0020(7)
OW1A 0.109(5) 0.081(4) 0.130(5) 0.023(4) 0.030(4) -0.017(3)

loop_
_atom_type_symbol
_atom_type_description
_atom_type_scat_dispersion_real
_atom_type_scat_dispersion_imag
_atom_type_scat_source
C C 0.0033 0.0016 'International Tables Vol C Tables 4.2.6.8 and 6.1.1.4'
H H 0.0000 0.0000 'International Tables Vol C Tables 4.2.6.8 and 6.1.1.4'
N N 0.0061 0.0033 'International Tables Vol C Tables 4.2.6.8 and 6.1.1.4'
O O 0.0106 0.0060 'International Tables Vol C Tables 4.2.6.8 and 6.1.1.4'
F F 0.0171 0.0103 'International Tables Vol C Tables 4.2.6.8 and 6.1.1.4'
Zn Zn 0.2839 1.4301 'International Tables Vol C Tables 4.2.6.8 and 6.1.1.4'

loop_
_geom_angle_atom_site_label_1
_geom_angle_atom_site_label_2
_geom_angle_atom_site_label_3
_geom_angle
_geom_angle_site_symmetry_1
_geom_angle_site_symmetry_3
O2 Zn1 O5 112.91(5) . .
O2 Zn1 O6 131.86(5) . 2_644
O5 Zn1 O6 107.04(5) . 2_644
O2 Zn1 O3 92.73(5) . .
O5 Zn1 O3 114.73(5) . .
O6 Zn1 O3 94.08(5) 2_644 .
O2 Zn1 O4 87.78(5) . .
O5 Zn1 O4 58.90(5) . .
O6 Zn1 O4 90.72(5) 2_644 .
O3 Zn1 O4 173.06(5) . .
O2 Zn1 C24 99.53(5) . .
O5 Zn1 C24 30.13(5) . .
O6 Zn1 C24 101.86(6) 2_644 .
O3 Zn1 C24 144.51(5) . .
O4 Zn1 C24 28.90(5) . .
C1 O2 Zn1 129.29(11) . .
C3 O3 Zn1 122.50(11) . .
C24 O4 Zn1 79.46(10) . .
C24 O5 Zn1 99.19(10) . .
C25 O6 Zn1 122.59(11) . 2_654
C16 N1 C15 112.83(14) . .
C7 N2 C17 118.85(14) . .
C7 N2 C14 118.07(14) . .
C17 N2 C14 109.62(13) . .
C10 N3 C9 119.55(14) . .
C10 N3 C11 119.67(14) . .
C9 N3 C11 120.56(13) . .
O1 C1 O2 122.53(16) . .
O1 C1 C2 117.31(16) . .
O2 C1 C2 120.14(15) . .
C10 C2 C3 119.27(15) . .
C10 C2 C1 115.56(15) . .
C3 C2 C1 125.17(15) . .
O3 C3 C2 125.48(15) . .
O3 C3 C4 118.68(15) . .
C2 C3 C4 115.84(15) . .
C9 C4 C5 117.61(14) . .
C9 C4 C3 121.81(15) . .
C5 C4 C3 120.56(15) . .
C6 C5 C4 120.12(16) . .
C5 C6 F1 118.17(15) . .
C5 C6 C7 123.60(16) . .
F1 C6 C7 118.21(15) . .
C8 C7 N2 123.78(15) . .
C8 C7 C6 116.21(15) . .
N2 C7 C6 119.93(15) . .
C7 C8 C9 121.08(16) . .
N3 C9 C8 120.41(15) . .
N3 C9 C4 118.44(14) . .
C8 C9 C4 121.10(15) . .
N3 C10 C2 124.93(16) . .
N3 C11 C13 119.43(17) . .
N3 C11 C12 118.71(17) . .
C13 C11 C12 60.09(15) . .
C11 C12 C13 59.57(14) . .
C11 C13 C12 60.34(14) . .
N2 C14 C15 111.35(15) . .
N1 C15 C14 110.31(15) . .
N1 C16 C17 110.61(15) . .
N2 C17 C16 112.73(14) . .
C23 C18 C19 119.29(15) . .
C23 C18 C24 120.07(15) . .
C19 C18 C24 120.61(15) . .
C20 C19 C18 120.68(15) . .
C19 C20 C21 119.34(16) . .
C19 C20 C25 121.21(14) . .
C21 C20 C25 119.45(14) . .
C22 C21 C20 120.41(15) . .
C21 C22 C23 119.66(15) . .
C21 C22 C26 117.79(15) . .
C23 C22 C26 122.47(16) . .
C18 C23 C22 120.47(16) . .
O4 C24 O5 121.94(15) . .
O4 C24 C18 120.64(16) . .
O5 C24 C18 117.38(15) . .
O4 C24 Zn1 71.64(10) . .
O5 C24 Zn1 50.69(8) . .
C18 C24 Zn1 165.23(13) . .
O7 C25 O6 123.41(16) . .
O7 C25 C20 119.93(15) . .
O6 C25 C20 116.66(15) . .
O8 C26 O9 122.76(16) . .
O8 C26 C22 123.09(17) . .
O9 C26 C22 114.13(15) . .

loop_
_geom_bond_atom_site_label_1
_geom_bond_atom_site_label_2
_geom_bond_distance
_geom_bond_site_symmetry_2
Zn1 O2 1.9423(13) .
Zn1 O5 1.9774(12) .
Zn1 O6 1.9933(14) 2_644
Zn1 O3 1.9994(12) .
Zn1 O4 2.4356(13) .
Zn1 C24 2.5230(16) .
F1 C6 1.3577(19) .
O1 C1 1.239(2) .
OW1 OW1A 0.920(8) .
O2 C1 1.272(2) .
O3 C3 1.271(2) .
O4 C24 1.240(2) .
O5 C24 1.283(2) .
O6 C25 1.281(2) .
O6 Zn1 1.9933(14) 2_654
O7 C25 1.233(2) .
O8 C26 1.205(2) .
O9 C26 1.320(2) .
N1 C16 1.483(2) .
N1 C15 1.488(3) .
N2 C7 1.395(2) .
N2 C17 1.465(2) .
N2 C14 1.475(2) .
N3 C10 1.338(2) .
N3 C9 1.395(2) .
N3 C11 1.459(2) .
C1 C2 1.498(2) .
C2 C10 1.367(2) .
C2 C3 1.426(2) .
C3 C4 1.446(2) .
C4 C9 1.408(2) .
C4 C5 1.401(2) .
C5 C6 1.355(2) .
C6 C7 1.413(2) .
C7 C8 1.387(2) .
C8 C9 1.398(2) .
C11 C13 1.474(3) .
C11 C12 1.485(3) .
C12 C13 1.481(3) .
C14 C15 1.518(3) .
C16 C17 1.510(2) .
C18 C23 1.385(2) .
C18 C19 1.392(2) .
C18 C24 1.495(2) .
C19 C20 1.390(2) .
C20 C21 1.390(2) .
C20 C25 1.503(2) .
C21 C22 1.385(2) .
C22 C23 1.393(2) .
C22 C26 1.488(2) .
